data_2002197
loop_
_publ_author_name
'Scheunemann, K'
'Mueller-Buschbaum, Hk'

_publ_section_title 'Zur Kristallstruktur von Nd2 Ti2 O7'
_journal_name_full 'Journal of Inorganic and Nuclear Chemistry'
_journal_page_first 2261
_journal_page_last 2263
_journal_paper_doi 10.1016/0022-1902(75)80723-8
_journal_volume 37
_journal_year 1975
_chemical_formula_structural 'Nd2 (Ti2 O7)'
_chemical_formula_sum 'Nd2 O7 Ti2'
_chemical_name_systematic 'Dineodymium dititanate'
_space_group_IT_number 4
_symmetry_cell_setting monoclinic
_symmetry_Int_Tables_number 4
_symmetry_space_group_name_Hall 'P 2yb'
_symmetry_space_group_name_H-M 'P 1 21 1'
_cell_angle_alpha 90
_cell_angle_beta 98.4
_cell_angle_gamma 90
_cell_formula_units_Z 8
_cell_length_a 7.677
_cell_length_b 5.456
_cell_length_c 26.01299
_cell_volume 1077.9
_refine_ls_R_factor_all 0.068
_cod_database_code 2002197

loop_
_symmetry_equiv_pos_as_xyz
x,y,z
-x,1/2+y,-z

loop_
_atom_site_label
_atom_site_type_symbol
_atom_site_symmetry_multiplicity
_atom_site_Wyckoff_symbol
_atom_site_fract_x
_atom_site_fract_y
_atom_site_fract_z
_atom_site_occupancy
_atom_site_attached_hydrogens
_atom_site_calc_flag
Nd1 Nd3+ 2 a 0.2716 0.2425 0.0432 1. 0 d
Nd2 Nd3+ 2 a 0.7815 0.2558 0.0627 1. 0 d
Nd3 Nd3+ 2 a 0.3567 0.6498 0.2135 1. 0 d
Nd4 Nd3+ 2 a 0.8463 0.7221 0.1925 1. 0 d
Nd5 Nd3+ 2 a 0.1435 0.1885 0.2975 1. 0 d
Nd6 Nd3+ 2 a 0.6522 0.1834 0.2959 1. 0 d
Nd7 Nd3+ 2 a 0.2219 0.75 0.4475 1. 0 d
Nd8 Nd3+ 2 a 0.7257 0.7495 0.4477 1. 0 d
Ti1 Ti4+ 2 a 0.0252 0.7331 0.0603 1. 0 d
Ti2 Ti4+ 2 a 0.5306 0.7335 0.0601 1. 0 d
Ti3 Ti4+ 2 a 0.0892 0.2143 0.1598 1. 0 d
Ti4 Ti4+ 2 a 0.5761 0.213 0.1593 1. 0 d
Ti5 Ti4+ 2 a 0.423 0.7257 0.3384 1. 0 d
Ti6 Ti4+ 2 a 0.921 0.7125 0.336 1. 0 d
Ti7 Ti4+ 2 a 0.4685 0.2565 0.4426 1. 0 d
Ti8 Ti4+ 2 a 0.9679 0.2565 0.4408 1. 0 d
O1 O2- 2 a 0.544 0.473 0.009 1. 0 d
O2 O2- 2 a 0.968 0.465 0.01 1. 0 d
O3 O2- 2 a 0.273 0.69 0.05 1. 0 d
O4 O2- 2 a 0.765 0.806 0.049 1. 0 d
O5 O2- 2 a 0.066 0.057 0.094 1. 0 d
O6 O2- 2 a 0.524 0.058 0.095 1. 0 d
O7 O2- 2 a 0.617 0.535 0.115 1. 0 d
O8 O2- 2 a 0.998 0.516 0.114 1. 0 d
O9 O2- 2 a 0.328 0.308 0.155 1. 0 d
O10 O2- 2 a 0.829 0.159 0.157 1. 0 d
O11 O2- 2 a 0.087 0.429 0.214 1. 0 d
O12 O2- 2 a 0.63 0.428 0.213 1. 0 d
O13 O2- 2 a 0.121 0.944 0.21 1. 0 d
O14 O2- 2 a 0.591 0.943 0.211 1. 0 d
O15 O2- 2 a 0.39 0.938 0.284 1. 0 d
O16 O2- 2 a 0.89 0.931 0.276 1. 0 d
O17 O2- 2 a 0.401 0.451 0.297 1. 0 d
O18 O2- 2 a 0.893 0.459 0.289 1. 0 d
O19 O2- 2 a 0.172 0.736 0.341 1. 0 d
O20 O2- 2 a 0.68 0.731 0.336 1. 0 d
O21 O2- 2 a 0.447 0.066 0.383 1. 0 d
O22 O2- 2 a 0.947 0.053 0.38 1. 0 d
O23 O2- 2 a 0.465 0.546 0.398 1. 0 d
O24 O2- 2 a 0.953 0.555 0.398 1. 0 d
O25 O2- 2 a 0.22 0.276 0.435 1. 0 d
O26 O2- 2 a 0.727 0.272 0.439 1. 0 d
O27 O2- 2 a 0.036 0.493 0.499 1. 0 d
O28 O2- 2 a 0.472 0.488 0.498 1. 0 d

loop_
_atom_type_symbol
_atom_type_oxidation_number
Nd3+ 3.000
Ti4+ 4.000
O2- -2.000
